data_4117463
loop_
_publ_author_name
'Hong-Tao Sun'
'Yoshitaka Matsushita'
'Yoshio Sakka'
'Naoto Shirahata'
'Masahiko Tanaka'
'Yoshio Katsuya'
'Hong Gao'
'Keisuke Kobayashi'

_publ_section_title
;
 Synchrotron X-ray, Photoluminescence, and Quantum Chemistry Studies of
 Bismuth-Embedded Dehydrated Zeolite Y
;
_journal_name_full 'Journal of the American Chemical Society'
_journal_page_first 2918
_journal_page_last 2921
_journal_paper_doi 10.1021/ja211426b
_journal_volume 134
_journal_year 2012
_chemical_formula_sum 'Bi0.04 Na0.14 O2 Si'
_chemical_formula_weight 72.34
_space_group_IT_number 227
_symmetry_cell_setting cubic
_symmetry_space_group_name_Hall '-F 4vw 2vw 3'
_symmetry_space_group_name_H-M 'F d -3 m :2'
_audit_author_name NAA1
_audit_creation_date 2011-05-31T17:28
_audit_creation_method 'from EXP file using GSAS2CIF'
_audit_update_record ' 2011-05-31T17:28  Initial CIF as created by GSAS2CIF'
_cell_angle_alpha 90.0
_cell_angle_beta 90.0
_cell_angle_gamma 90.0
_cell_formula_units_Z 192
_cell_length_a 24.60237(14)
_cell_length_b 24.60237
_cell_length_c 24.60237
_cell_volume 14891.24(8)
_computing_structure_refinement GSAS
_diffrn_radiation_polarisn_ratio 2.677
_diffrn_radiation_probe x-ray
_diffrn_radiation_wavelength 0.653
_exptl_absorpt_correction_T_max 1.00000
_exptl_absorpt_correction_T_min 1.00000
_exptl_absorpt_process_details
;   GSAS Absorption/surface roughness correction: function number 0
 No correction is applied.
;
_pd_block_id 2011-05-31T17:28|NAA1|NAA1|Sychro
_pd_calc_method 'Rietveld Refinement'
_pd_meas_2theta_range_inc 0.003
_pd_meas_2theta_range_max 38.3281
_pd_meas_2theta_range_min 1.5001
_pd_meas_number_of_points 12277
_pd_phase_name 'from C:/GSAS/NAA1-TRY28/FAU.cif'
_pd_proc_2theta_range_inc 0.003
_pd_proc_2theta_range_max 38.26868
_pd_proc_2theta_range_min 1.440677
_pd_proc_info_datetime 2011-05-31T17:28:22
_pd_proc_ls_background_function
;   GSAS Background function number 1 with 36 terms.
 Shifted Chebyshev function of 1st kind
      1:    661.179     2:   -369.775     3:    128.354     4:   -42.1215    
      5:   0.324405     6:   -39.3887     7:    70.9181     8:   -44.3619    
      9:    2.94398    10:    24.3546    11:   -28.1561    12:    9.03354    
     13:    5.60900    14:   -13.9440    15:    14.2181    16:   -1.94916    
     17:   -1.66313    18:    1.89533    19:   0.415388    20:   -11.0020    
     21:    14.2313    22:   -8.12564    23:   -1.86180    24:    7.94458    
     25:   -5.27395    26:    1.59904    27:    2.16314    28:   -2.28171    
     29:   -2.44595    30:    1.21103    31:   0.762109    32:   0.476456    
     33:   6.356000E-0334:   -1.57854    35:    1.58940    36:   5.553500E-02
;
_pd_proc_ls_peak_cutoff 0.01000
_pd_proc_ls_profile_function
;
 CW Profile function number 2 with  18 terms
 Profile coefficients for Simpson's rule integration of pseudovoigt function
 C.J. Howard (1982). J. Appl. Cryst.,15,615-620.
 P. Thompson, D.E. Cox & J.B. Hastings (1987). J. Appl. Cryst.,20,79-83.
 Peak tails are ignored  where the intensity is below 0.0100 times the peak
   Aniso. broadening axis   0.0   0.0   1.0
;
_pd_proc_ls_prof_R_factor 0.0201
_pd_proc_ls_prof_wR_expected 0.0372
_pd_proc_ls_prof_wR_factor 0.0314
_pd_proc_number_of_points 12277
_refine_ls_goodness_of_fit_all 0.84
_refine_ls_matrix_type full
_refine_ls_number_parameters 29
_refine_ls_number_restraints 0
_refine_ls_R_Fsqd_factor 0.16459
_refine_ls_shift/su_max 1.49
_refine_ls_shift/su_mean 0.41
_reflns_d_resolution_high 0.998
_reflns_d_resolution_low 14.204
_reflns_limit_h_max 25
_reflns_limit_h_min 1
_reflns_limit_k_max 17
_reflns_limit_k_min 0
_reflns_limit_l_max 14
_reflns_limit_l_min 0
_reflns_number_total 419
_cod_data_source_file ja211426b_si_002.cif
_cod_data_source_block NAA1_publ
_cod_original_cell_volume 14891.24(25)
_cod_original_sg_symbol_H-M 'F d -3 m'
_cod_database_code 4117463
_cod_database_fobs_code 4117463
_gsas_exptl_extinct_corr_t_min 1.00000
_gsas_exptl_extinct_corr_t_max 1.00000

loop_
_symmetry_equiv_pos_site_id
_symmetry_equiv_pos_as_xyz
1 +x,+y,+z
2 +z,+x,+y
3 +y,+z,+x
4 +x+1/4,+y+1/4,-z
5 -z,+x+1/4,+y+1/4
6 +y+1/4,-z,+x+1/4
7 -z+1/4,+x+1/2,-y+3/4
8 -y+3/4,-z+1/4,+x+1/2
9 +y+1/2,-z+1/4,-x+3/4
10 -x+3/4,+y+1/2,-z+1/4
11 -z+1/4,-x+3/4,+y+1/2
12 +x+1/2,-y+3/4,-z+1/4
13 +y,+x,+z
14 +z,+y,+x
15 +x,+z,+y
16 +y+1/4,+x+1/4,-z
17 -z,+y+1/4,+x+1/4
18 +x+1/4,-z,+y+1/4
19 -z+1/4,+y+1/2,-x+3/4
20 -x+3/4,-z+1/4,+y+1/2
21 +x+1/2,-z+1/4,-y+3/4
22 -y+3/4,+x+1/2,-z+1/4
23 -z+1/4,-y+3/4,+x+1/2
24 +y+1/2,-x+3/4,-z+1/4
-1 -x,-y,-z
-2 -z,-x,-y
-3 -y,-z,-x
-4 -x+3/4,-y+3/4,+z
-5 +z,-x+3/4,-y+3/4
-6 -y+3/4,+z,-x+3/4
-7 +z+3/4,-x+1/2,+y+1/4
-8 +y+1/4,+z+3/4,-x+1/2
-9 -y+1/2,+z+3/4,+x+1/4
-10 +x+1/4,-y+1/2,+z+3/4
-11 +z+3/4,+x+1/4,-y+1/2
-12 -x+1/2,+y+1/4,+z+3/4
-13 -y,-x,-z
-14 -z,-y,-x
-15 -x,-z,-y
-16 -y+3/4,-x+3/4,+z
-17 +z,-y+3/4,-x+3/4
-18 -x+3/4,+z,-y+3/4
-19 +z+3/4,-y+1/2,+x+1/4
-20 +x+1/4,+z+3/4,-y+1/2
-21 -x+1/2,+z+3/4,+y+1/4
-22 +y+1/4,-x+1/2,+z+3/4
-23 +z+3/4,+y+1/4,-x+1/2
-24 -y+1/2,+x+1/4,+z+3/4
101 +x,+y+1/2,+z+1/2
102 +z,+x+1/2,+y+1/2
103 +y,+z+1/2,+x+1/2
104 +x+1/4,+y+3/4,-z+1/2
105 -z,+x+3/4,+y+3/4
106 +y+1/4,-z+1/2,+x+3/4
107 -z+1/4,+x,-y+1/4
108 -y+3/4,-z+3/4,+x
109 +y+1/2,-z+3/4,-x+1/4
110 -x+3/4,+y,-z+3/4
111 -z+1/4,-x+1/4,+y
112 +x+1/2,-y+1/4,-z+3/4
113 +y,+x+1/2,+z+1/2
114 +z,+y+1/2,+x+1/2
115 +x,+z+1/2,+y+1/2
116 +y+1/4,+x+3/4,-z+1/2
117 -z,+y+3/4,+x+3/4
118 +x+1/4,-z+1/2,+y+3/4
119 -z+1/4,+y,-x+1/4
120 -x+3/4,-z+3/4,+y
121 +x+1/2,-z+3/4,-y+1/4
122 -y+3/4,+x,-z+3/4
123 -z+1/4,-y+1/4,+x
124 +y+1/2,-x+1/4,-z+3/4
-101 -x,-y+1/2,-z+1/2
-102 -z,-x+1/2,-y+1/2
-103 -y,-z+1/2,-x+1/2
-104 -x+3/4,-y+1/4,+z+1/2
-105 +z,-x+1/4,-y+1/4
-106 -y+3/4,+z+1/2,-x+1/4
-107 +z+3/4,-x,+y+3/4
-108 +y+1/4,+z+1/4,-x
-109 -y+1/2,+z+1/4,+x+3/4
-110 +x+1/4,-y,+z+1/4
-111 +z+3/4,+x+3/4,-y
-112 -x+1/2,+y+3/4,+z+1/4
-113 -y,-x+1/2,-z+1/2
-114 -z,-y+1/2,-x+1/2
-115 -x,-z+1/2,-y+1/2
-116 -y+3/4,-x+1/4,+z+1/2
-117 +z,-y+1/4,-x+1/4
-118 -x+3/4,+z+1/2,-y+1/4
-119 +z+3/4,-y,+x+3/4
-120 +x+1/4,+z+1/4,-y
-121 -x+1/2,+z+1/4,+y+3/4
-122 +y+1/4,-x,+z+1/4
-123 +z+3/4,+y+3/4,-x
-124 -y+1/2,+x+3/4,+z+1/4
201 +x+1/2,+y,+z+1/2
202 +z+1/2,+x,+y+1/2
203 +y+1/2,+z,+x+1/2
204 +x+3/4,+y+1/4,-z+1/2
205 -z+1/2,+x+1/4,+y+3/4
206 +y+3/4,-z,+x+3/4
207 -z+3/4,+x+1/2,-y+1/4
208 -y+1/4,-z+1/4,+x
209 +y,-z+1/4,-x+1/4
210 -x+1/4,+y+1/2,-z+3/4
211 -z+3/4,-x+3/4,+y
212 +x,-y+3/4,-z+3/4
213 +y+1/2,+x,+z+1/2
214 +z+1/2,+y,+x+1/2
215 +x+1/2,+z,+y+1/2
216 +y+3/4,+x+1/4,-z+1/2
217 -z+1/2,+y+1/4,+x+3/4
218 +x+3/4,-z,+y+3/4
219 -z+3/4,+y+1/2,-x+1/4
220 -x+1/4,-z+1/4,+y
221 +x,-z+1/4,-y+1/4
222 -y+1/4,+x+1/2,-z+3/4
223 -z+3/4,-y+3/4,+x
224 +y,-x+3/4,-z+3/4
-201 -x+1/2,-y,-z+1/2
-202 -z+1/2,-x,-y+1/2
-203 -y+1/2,-z,-x+1/2
-204 -x+1/4,-y+3/4,+z+1/2
-205 +z+1/2,-x+3/4,-y+1/4
-206 -y+1/4,+z,-x+1/4
-207 +z+1/4,-x+1/2,+y+3/4
-208 +y+3/4,+z+3/4,-x
-209 -y,+z+3/4,+x+3/4
-210 +x+3/4,-y+1/2,+z+1/4
-211 +z+1/4,+x+1/4,-y
-212 -x,+y+1/4,+z+1/4
-213 -y+1/2,-x,-z+1/2
-214 -z+1/2,-y,-x+1/2
-215 -x+1/2,-z,-y+1/2
-216 -y+1/4,-x+3/4,+z+1/2
-217 +z+1/2,-y+3/4,-x+1/4
-218 -x+1/4,+z,-y+1/4
-219 +z+1/4,-y+1/2,+x+3/4
-220 +x+3/4,+z+3/4,-y
-221 -x,+z+3/4,+y+3/4
-222 +y+3/4,-x+1/2,+z+1/4
-223 +z+1/4,+y+1/4,-x
-224 -y,+x+1/4,+z+1/4
301 +x+1/2,+y+1/2,+z
302 +z+1/2,+x+1/2,+y
303 +y+1/2,+z+1/2,+x
304 +x+3/4,+y+3/4,-z
305 -z+1/2,+x+3/4,+y+1/4
306 +y+3/4,-z+1/2,+x+1/4
307 -z+3/4,+x,-y+3/4
308 -y+1/4,-z+3/4,+x+1/2
309 +y,-z+3/4,-x+3/4
310 -x+1/4,+y,-z+1/4
311 -z+3/4,-x+1/4,+y+1/2
312 +x,-y+1/4,-z+1/4
313 +y+1/2,+x+1/2,+z
314 +z+1/2,+y+1/2,+x
315 +x+1/2,+z+1/2,+y
316 +y+3/4,+x+3/4,-z
317 -z+1/2,+y+3/4,+x+1/4
318 +x+3/4,-z+1/2,+y+1/4
319 -z+3/4,+y,-x+3/4
320 -x+1/4,-z+3/4,+y+1/2
321 +x,-z+3/4,-y+3/4
322 -y+1/4,+x,-z+1/4
323 -z+3/4,-y+1/4,+x+1/2
324 +y,-x+1/4,-z+1/4
-301 -x+1/2,-y+1/2,-z
-302 -z+1/2,-x+1/2,-y
-303 -y+1/2,-z+1/2,-x
-304 -x+1/4,-y+1/4,+z
-305 +z+1/2,-x+1/4,-y+3/4
-306 -y+1/4,+z+1/2,-x+3/4
-307 +z+1/4,-x,+y+1/4
-308 +y+3/4,+z+1/4,-x+1/2
-309 -y,+z+1/4,+x+1/4
-310 +x+3/4,-y,+z+3/4
-311 +z+1/4,+x+3/4,-y+1/2
-312 -x,+y+3/4,+z+3/4
-313 -y+1/2,-x+1/2,-z
-314 -z+1/2,-y+1/2,-x
-315 -x+1/2,-z+1/2,-y
-316 -y+1/4,-x+1/4,+z
-317 +z+1/2,-y+1/4,-x+3/4
-318 -x+1/4,+z+1/2,-y+3/4
-319 +z+1/4,-y,+x+1/4
-320 +x+3/4,+z+1/4,-y+1/2
-321 -x,+z+1/4,+y+1/4
-322 +y+3/4,-x,+z+3/4
-323 +z+1/4,+y+3/4,-x+1/2
-324 -y,+x+3/4,+z+3/4

loop_
_atom_site_type_symbol
_atom_site_label
_atom_site_fract_x
_atom_site_fract_y
_atom_site_fract_z
_atom_site_occupancy
_atom_site_thermal_displace_type
_atom_site_U_iso_or_equiv
_atom_site_symmetry_multiplicity
O O1 0.89155(16) 0.10845(16) 0.0 1.0 Uiso 0.0692(35) 96
O O2 0.96623(21) 0.07788(16) 0.07788(16) 1.0 Uiso 0.0110(22) 96
O O3 1.00208(15) 0.14296(22) 1.00208(15) 1.0 Uiso 0.0199(26) 96
O O4 0.92845(22) 0.18069(18) 0.06931(18) 1.0 Uiso 0.0285(27) 96
Si T1 0.94607(8) 0.12916(9) 0.03596(10) 1.0 Uiso 0.0260(5) 192
Na NA1 0.0 0.0 0.0 0.433(9) Uiso 0.091(15) 16
Na NA2 0.04883(29) 0.04883(29) 0.04883(29) 0.597(5) Uiso 0.051(6) 32
Bi BI1 0.07940(9) 0.07940(9) 0.07940(9) 0.2626(5) Uiso 0.0949(16) 32

loop_
_atom_type_symbol
_atom_type_number_in_cell
_atom_type_scat_dispersion_real
_atom_type_scat_dispersion_imag
_atom_type_scat_Cromer_Mann_a1
_atom_type_scat_Cromer_Mann_a2
_atom_type_scat_Cromer_Mann_a3
_atom_type_scat_Cromer_Mann_a4
_atom_type_scat_Cromer_Mann_b1
_atom_type_scat_Cromer_Mann_b2
_atom_type_scat_Cromer_Mann_b3
_atom_type_scat_Cromer_Mann_b4
_atom_type_scat_Cromer_Mann_c
_atom_type_scat_source
O 384.0 0.000 0.000 3.04850 13.2771 2.28680 5.70110 1.54630 0.32390 0.86700 32.9089 0.25080 International_Tables_Vol_C
Si 192.0 0.000 0.000 6.29150 2.43860 3.03530 32.3337 1.98910 0.67850 1.54100 81.6937 1.14070 International_Tables_Vol_C
Na 26.02 0.000 0.000 4.76260 3.28500 3.17360 8.84220 1.26740 0.31360 1.11280 129.424 0.67600 International_Tables_Vol_C
Bi 8.402 0.000 0.000 33.3689 0.70400 12.9510 2.92380 16.5877 8.79370 6.46920 48.0093 13.5782 International_Tables_Vol_C

loop_
_geom_angle_atom_site_label_1
_geom_angle_atom_site_label_2
_geom_angle_atom_site_label_3
_geom_angle
_geom_angle_site_symmetry_1
_geom_angle_site_symmetry_3
_geom_angle_publ_flag
T1 O1 T1 139.2(4) 1_555 -13_665 n
T1 O2 T1 144.3(4) 1_555 15_555 n
T1 O2 NA2 107.66(19) 1_555 1_655 n
T1 O2 NA2 107.66(19) 15_555 1_655 n
T1 O3 T1 143.7(4) 1_556 14_655 n
T1 O4 T1 140.1(4) 1_555 221_343 n
O1 T1 O2 109.00(25) 1_555 1_555 n
O1 T1 O3 117.56(23) 1_555 1_554 n
O1 T1 O4 107.37(28) 1_555 1_555 n
O1 T1 NA2 119.35(30) 1_555 1_655 n
O2 T1 O3 102.45(27) 1_555 1_554 n
O2 T1 O4 111.22(32) 1_555 1_555 n
O2 T1 NA2 42.12(18) 1_555 1_655 n
O3 T1 O4 109.21(31) 1_554 1_555 n
O3 T1 NA2 61.30(20) 1_554 1_655 n
O4 T1 NA2 131.27(31) 1_555 1_655 n
NA2 NA1 NA2 180.0 1_555 -1_555 n
NA2 NA1 BI1 0.0 1_555 1_555 n
NA2 NA1 BI1 180.0 1_555 -1_555 n
NA2 NA1 BI1 180.0 -1_555 1_555 n
NA2 NA1 BI1 0.0 -1_555 -1_555 n
BI1 NA1 BI1 180.0 1_555 -1_555 n
O2 NA2 O2 117.69(17) 1_455 2_545 n
O2 NA2 O2 117.69(17) 1_455 3_554 n
O2 NA2 T1 30.22(5) 1_455 1_455 n
O2 NA2 T1 88.05(9) 1_455 2_545 n
O2 NA2 T1 145.74(28) 1_455 3_554 n
O2 NA2 T1 145.74(28) 1_455 13_545 n
O2 NA2 T1 88.05(9) 1_455 14_554 n
O2 NA2 T1 30.22(5) 1_455 15_455 n
O2 NA2 NA1 81.17(34) 1_455 1_555 n
O2 NA2 BI1 98.83(34) 1_455 1_555 n
O2 NA2 O2 117.69(17) 2_545 3_554 n
O2 NA2 T1 145.74(28) 2_545 1_455 n
O2 NA2 T1 30.22(5) 2_545 2_545 n
O2 NA2 T1 88.05(9) 2_545 3_554 n
O2 NA2 T1 30.22(5) 2_545 13_545 n
O2 NA2 T1 145.74(28) 2_545 14_554 n
O2 NA2 T1 88.05(9) 2_545 15_455 n
O2 NA2 NA1 81.17(34) 2_545 1_555 n
O2 NA2 BI1 98.83(34) 2_545 1_555 n
O2 NA2 T1 88.05(9) 3_554 1_455 n
O2 NA2 T1 145.74(28) 3_554 2_545 n
O2 NA2 T1 30.22(5) 3_554 3_554 n
O2 NA2 T1 88.05(9) 3_554 13_545 n
O2 NA2 T1 30.22(5) 3_554 14_554 n
O2 NA2 T1 145.74(28) 3_554 15_455 n
O2 NA2 NA1 81.17(34) 3_554 1_555 n
O2 NA2 BI1 98.83(34) 3_554 1_555 n
T1 NA2 T1 117.63(11) 1_455 2_545 n
T1 NA2 T1 117.63(11) 1_455 3_554 n
T1 NA2 T1 162.1(4) 1_455 13_545 n
T1 NA2 T1 58.02(9) 1_455 14_554 n
T1 NA2 T1 60.37(9) 1_455 15_455 n
T1 NA2 NA1 81.05(22) 1_455 1_555 n
T1 NA2 BI1 98.95(22) 1_455 1_555 n
T1 NA2 T1 117.63(11) 2_545 3_554 n
T1 NA2 T1 60.37(9) 2_545 13_545 n
T1 NA2 T1 162.1(4) 2_545 14_554 n
T1 NA2 T1 58.02(9) 2_545 15_455 n
T1 NA2 NA1 81.05(22) 2_545 1_555 n
T1 NA2 BI1 98.95(22) 2_545 1_555 n
T1 NA2 T1 58.02(9) 3_554 13_545 n
T1 NA2 T1 60.37(9) 3_554 14_554 n
T1 NA2 T1 162.1(4) 3_554 15_455 n
T1 NA2 NA1 81.05(22) 3_554 1_555 n
T1 NA2 BI1 98.95(22) 3_554 1_555 n
T1 NA2 T1 117.63(11) 13_545 14_554 n
T1 NA2 T1 117.63(11) 13_545 15_455 n
T1 NA2 NA1 81.05(22) 13_545 1_555 n
T1 NA2 BI1 98.95(22) 13_545 1_555 n
T1 NA2 T1 117.63(11) 14_554 15_455 n
T1 NA2 NA1 81.05(22) 14_554 1_555 n
T1 NA2 BI1 98.95(22) 14_554 1_555 n
T1 NA2 NA1 81.05(22) 15_455 1_555 n
T1 NA2 BI1 98.95(22) 15_455 1_555 n
NA1 NA2 BI1 180.0 1_555 1_555 n
NA1 BI1 NA2 0.0 1_555 1_555 n
NA1 BI1 BI1 144.73560(10) 1_555 107_433 n
NA1 BI1 BI1 144.73560(20) 1_555 111_433 n
NA1 BI1 BI1 144.73560(10) 1_555 -105_444 n
NA2 BI1 BI1 144.73560(10) 1_555 107_433 n
NA2 BI1 BI1 144.73560(20) 1_555 111_433 n
NA2 BI1 BI1 144.73560(10) 1_555 -105_444 n
BI1 BI1 BI1 60.00000(10) 107_433 111_433 n
BI1 BI1 BI1 60.00000(30) 107_433 -105_444 n
BI1 BI1 BI1 60.00000(10) 111_433 -105_444 n

loop_
_geom_bond_atom_site_label_1
_geom_bond_atom_site_label_2
_geom_bond_distance
_geom_bond_site_symmetry_2
_geom_bond_publ_flag
O1 T1 1.6856(29) 1_555 n
O1 T1 1.6855(29) -13_665 n
O2 T1 1.7034(27) 1_555 n
O2 T1 1.7034(27) 15_555 n
O2 NA1 2.834(6) 1_655 n
O2 NA2 2.270(6) 1_655 n
O2 BI1 2.785(6) 1_655 n
O3 T1 1.6459(27) 1_556 n
O3 T1 1.6459(27) 14_655 n
O3 NA2 2.830(5) 1_656 n
O4 T1 1.5711(30) 1_555 n
O4 T1 1.5711(30) 221_555 n
T1 O1 1.6856(29) 1_555 n
T1 O2 1.7034(27) 1_555 n
T1 O3 1.6459(27) 1_554 n
T1 O4 1.5711(30) 1_555 n
T1 T1 2.953(5) 221_555 n
T1 NA1 3.5554(22) 1_655 n
T1 NA2 3.2246(28) 1_655 n
NA1 O2 2.834(6) 1_455 n
NA1 O2 2.834(6) 2_545 n
NA1 O2 2.834(6) 3_554 n
NA1 O2 2.834(6) -1_655 n
NA1 O2 2.834(6) -2_565 n
NA1 O2 2.834(6) -3_556 n
NA1 T1 3.5554(22) 1_455 n
NA1 T1 3.5554(22) 2_545 n
NA1 T1 3.5554(22) 3_554 n
NA1 T1 3.5554(22) 13_545 n
NA1 T1 3.5554(22) 14_554 n
NA1 T1 3.5554(22) 15_455 n
NA1 T1 3.5554(22) -1_655 n
NA1 T1 3.5554(22) -2_565 n
NA1 T1 3.5554(22) -3_556 n
NA1 T1 3.5554(22) -13_565 n
NA1 T1 3.5554(22) -14_556 n
NA1 T1 3.5554(22) -15_655 n
NA1 NA2 2.081(12) 1_555 n
NA1 NA2 2.081(12) -1_555 n
NA1 BI1 3.383(4) 1_555 n
NA1 BI1 3.383(4) -1_555 n
NA2 O2 2.270(6) 1_455 n
NA2 O2 2.270(6) 2_545 n
NA2 O2 2.270(6) 3_554 n
NA2 O3 2.830(5) 1_454 n
NA2 O3 2.830(5) 2_445 n
NA2 O3 2.830(5) 3_544 n
NA2 T1 3.2246(28) 1_455 n
NA2 T1 3.2246(28) 2_545 n
NA2 T1 3.2246(28) 3_554 n
NA2 T1 3.2246(28) 13_545 n
NA2 T1 3.2246(28) 14_554 n
NA2 T1 3.2246(28) 15_455 n
NA2 NA1 2.081(12) 1_555 n
NA2 NA2 4.162(24) -1_555 n
NA2 BI1 1.303(13) 1_555 n
BI1 O2 2.785(6) 1_455 n
BI1 O2 2.785(6) 2_545 n
BI1 O2 2.785(6) 3_554 n
BI1 NA1 3.383(4) 1_555 n
BI1 NA2 1.303(13) 1_555 n
BI1 BI1 3.173(7) 107_555 n
BI1 BI1 3.173(7) 111_555 n
BI1 BI1 3.173(7) -105_544 n
